data_4338616
loop_
_publ_author_name
'Aharonovich, Sinai'
'Botoshanski, Mark'
'Eisen, Moris S.'

_publ_section_title
;
 Synthesis of Lithium N-pentafluorophenyl,N'-trimethylsilyl
 2-Pyridylamidinate and Its Cyclization to Lithium
 Tetrafluoro-2-(2-pyridyl)benzimidazolate via a Me3SiF Elimination.
 Coordination Chemistry, Reactivity, and Mechanism
;
_journal_coden_ASTM INOCAJ
_journal_issue 12
_journal_name_full 'Inorganic chemistry'
_journal_page_first 5269
_journal_page_last 5278
_journal_paper_doi 10.1021/ic9002065
_journal_volume 48
_journal_year 2009
_chemical_formula_sum 'C18 H18 F4 Li N5'
_chemical_formula_weight 387.31
_chemical_name_common 'Moris-189 (Sinay)'
_space_group_IT_number 14
_symmetry_cell_setting monoclinic
_symmetry_space_group_name_Hall '-P 2ybc'
_symmetry_space_group_name_H-M 'P 1 21/c 1'
_atom_sites_solution_hydrogens geom
_atom_sites_solution_primary direct
_atom_sites_solution_secondary difmap
_audit_creation_method SHELXL-97
_cell_angle_alpha 90.00
_cell_angle_beta 106.45(3)
_cell_angle_gamma 90.00
_cell_formula_units_Z 4
_cell_length_a 12.897(2)
_cell_length_b 11.960(2)
_cell_length_c 12.980(3)
_cell_measurement_reflns_used 12523
_cell_measurement_temperature 240(1)
_cell_measurement_theta_max 25.33
_cell_measurement_theta_min 2.36
_cell_volume 1920.2(7)
_computing_cell_refinement 'DENZO HKL2000 (Otwinowski & Minor 1997)'
_computing_data_collection 'Collect (Nonius, 2006)'
_computing_data_reduction 'DENZO HKL2000 (Otwinowski & Minor 1997)'
_computing_molecular_graphics 'TEXSAN  (MSC, 1999)'
_computing_structure_refinement 'SHELXL-97 (Sheldrick, 1997)'
_computing_structure_solution 'SHELXS-97 (Sheldrick, 1997)'
_diffrn_ambient_temperature 240(1)
_diffrn_measured_fraction_theta_full 0.992
_diffrn_measured_fraction_theta_max 0.992
_diffrn_measurement_device_type 'Nonius KappaCCD'
_diffrn_measurement_method phi-scan
_diffrn_radiation_monochromator graphite
_diffrn_radiation_source 'fine-focus sealed tube'
_diffrn_radiation_type MoK\a
_diffrn_radiation_wavelength 0.71073
_diffrn_reflns_av_R_equivalents 0.0490
_diffrn_reflns_av_sigmaI/netI 0.0447
_diffrn_reflns_limit_h_max 15
_diffrn_reflns_limit_h_min 0
_diffrn_reflns_limit_k_max 14
_diffrn_reflns_limit_k_min 0
_diffrn_reflns_limit_l_max 14
_diffrn_reflns_limit_l_min -15
_diffrn_reflns_number 12523
_diffrn_reflns_theta_full 25.33
_diffrn_reflns_theta_max 25.33
_diffrn_reflns_theta_min 2.36
_diffrn_standards_number 0
_exptl_absorpt_coefficient_mu 0.109
_exptl_absorpt_correction_type none
_exptl_crystal_colour red
_exptl_crystal_density_diffrn 1.340
_exptl_crystal_density_method 'not measured'
_exptl_crystal_description prism
_exptl_crystal_F_000 800
_exptl_crystal_size_max 0.30
_exptl_crystal_size_mid 0.25
_exptl_crystal_size_min 0.15
_refine_diff_density_max 0.199
_refine_diff_density_min -0.205
_refine_diff_density_rms 0.037
_refine_ls_extinction_method none
_refine_ls_goodness_of_fit_ref 0.996
_refine_ls_hydrogen_treatment constr
_refine_ls_matrix_type full
_refine_ls_number_parameters 273
_refine_ls_number_reflns 3488
_refine_ls_number_restraints 0
_refine_ls_restrained_S_all 0.996
_refine_ls_R_factor_all 0.0881
_refine_ls_R_factor_gt 0.0516
_refine_ls_shift/su_max 0.002
_refine_ls_shift/su_mean 0.000
_refine_ls_structure_factor_coef Fsqd
_refine_ls_weighting_details 'calc w=1/[\s^2^(Fo^2^)+(0.0979P)^2^+0.1467P] where P=(Fo^2^+2Fc^2^)/3'
_refine_ls_weighting_scheme calc
_refine_ls_wR_factor_gt 0.1401
_refine_ls_wR_factor_ref 0.1576
_reflns_number_gt 2297
_reflns_number_total 3488
_reflns_threshold_expression >2sigma(I)
_cod_data_source_file ic9002065_si_001.cif
_cod_data_source_block moris189
_cod_depositor_comments
;
The following automatic conversions were performed:

'_symmetry_cell_setting' value 'Monoclinic' changed to 'monoclinic'
according to
/usr/data/users/saulius/automatic-downloads/retrospective/ACS/lib/dictionaries/cif_core.dic
dictionary named 'cif_core.dic' version 2.4.2 from 2011-04-26.

Automatic conversion script
Id: cif_fix_values 2281 2013-09-26 08:29:07Z andrius 
;
_cod_original_cell_volume 1920.2(6)
_cod_original_sg_symbol_H-M 'P 21/c'
_cod_database_code 4338616

loop_
_symmetry_equiv_pos_as_xyz
'x, y, z'
'-x, y+1/2, -z+1/2'
'-x, -y, -z'
'x, -y-1/2, z-1/2'

loop_
_atom_site_label
_atom_site_type_symbol
_atom_site_fract_x
_atom_site_fract_y
_atom_site_fract_z
_atom_site_U_iso_or_equiv
_atom_site_adp_type
_atom_site_occupancy
_atom_site_symmetry_multiplicity
_atom_site_calc_flag
_atom_site_refinement_flags
N1 N 0.25054(13) 0.66400(14) 0.12815(13) 0.0440(4) Uani 1 1 d .
N2 N 0.18510(14) 0.81809(14) 0.19688(14) 0.0477(5) Uani 1 1 d .
N3 N 0.38986(15) 0.40177(18) 0.16798(16) 0.0606(6) Uani 1 1 d .
N4 N 0.19088(17) 0.40696(17) -0.00642(15) 0.0610(6) Uani 1 1 d .
N5 N 0.15447(14) 0.52084(14) 0.23709(14) 0.0457(5) Uani 1 1 d .
C1 C 0.3732(5) 0.3604(8) 0.0597(8) 0.090(3) Uani 0.50 1 d P
H1A H 0.4263 0.3026 0.0608 0.108 Uiso 0.50 1 calc PR
H1B H 0.3861 0.4210 0.0152 0.108 Uiso 0.50 1 calc PR
C2 C 0.3040(5) 0.3596(5) -0.0119(5) 0.080(2) Uani 0.50 1 d P
H2A H 0.2653 0.2753 -0.0579 0.096 Uiso 0.50 1 d PR
H2B H 0.3105 0.3934 -0.0152 0.096 Uiso 0.50 1 d PR
C1A C 0.3711(5) 0.3133(5) 0.0783(5) 0.093(4) Uani 0.50 1 d PR
H1AA H 0.4139 0.3394 0.0323 0.111 Uiso 0.50 1 d PR
H1AB H 0.3849 0.2483 0.1065 0.111 Uiso 0.50 1 d PR
C2A C 0.2579(4) 0.3116(5) 0.0070(5) 0.0605(16) Uani 0.50 1 d P
H2AA H 0.2293 0.2536 0.0340 0.073 Uiso 0.50 1 d PR
H2AB H 0.2692 0.2943 -0.0631 0.073 Uiso 0.50 1 d PR
C3 C 0.28107(15) 0.75815(17) 0.08533(16) 0.0423(5) Uani 1 1 d .
C4 C 0.33990(17) 0.77190(19) 0.01147(18) 0.0493(6) Uani 1 1 d .
C5 C 0.35871(17) 0.8773(2) -0.01984(18) 0.0524(6) Uani 1 1 d .
C6 C 0.31979(18) 0.97025(18) 0.02172(19) 0.0532(6) Uani 1 1 d .
C7 C 0.26230(18) 0.95901(18) 0.09482(19) 0.0530(6) Uani 1 1 d .
C8 C 0.24102(16) 0.85233(17) 0.12727(16) 0.0443(5) Uani 1 1 d .
C9 C 0.19435(15) 0.70655(17) 0.19352(16) 0.0418(5) Uani 1 1 d .
C10 C 0.14401(15) 0.63091(18) 0.25375(15) 0.0424(5) Uani 1 1 d .
C11 C 0.08688(17) 0.6703(2) 0.32288(17) 0.0532(6) Uani 1 1 d .
H11 H 0.0822 0.7466 0.3347 0.064 Uiso 1 1 calc R
C12 C 0.03757(19) 0.5944(2) 0.37326(19) 0.0611(6) Uani 1 1 d .
H12 H -0.0013 0.6190 0.4193 0.073 Uiso 1 1 calc R
C13 C 0.04596(19) 0.4829(2) 0.35532(19) 0.0612(7) Uani 1 1 d .
H13 H 0.0122 0.4305 0.3877 0.073 Uiso 1 1 calc R
C14 C 0.10558(18) 0.4501(2) 0.28817(18) 0.0553(6) Uani 1 1 d .
H14 H 0.1124 0.3739 0.2775 0.066 Uiso 1 1 calc R
C15 C 0.4847(2) 0.4740(3) 0.1837(2) 0.0838(9) Uani 1 1 d .
H15A H 0.5475 0.4289 0.1887 0.126 Uiso 1 1 calc R
H15B H 0.4948 0.5162 0.2487 0.126 Uiso 1 1 calc R
H15C H 0.4739 0.5244 0.1240 0.126 Uiso 1 1 calc R
C16 C 0.4078(3) 0.3286(3) 0.2611(4) 0.1258(15) Uani 1 1 d .
H16A H 0.4693 0.2817 0.2654 0.189 Uiso 1 1 calc R
H16B H 0.3451 0.2829 0.2543 0.189 Uiso 1 1 calc R
H16C H 0.4210 0.3731 0.3251 0.189 Uiso 1 1 calc R
C17 C 0.1681(3) 0.4790(3) -0.0997(2) 0.0949(10) Uani 1 1 d .
H17A H 0.2308 0.5231 -0.0976 0.142 Uiso 1 1 calc R
H17B H 0.1087 0.5275 -0.0998 0.142 Uiso 1 1 calc R
H17C H 0.1495 0.4342 -0.1637 0.142 Uiso 1 1 calc R
C18 C 0.0950(4) 0.3420(3) -0.0102(3) 0.1330(17) Uani 1 1 d .
H18A H 0.0742 0.2998 -0.0758 0.199 Uiso 1 1 calc R
H18B H 0.0372 0.3914 -0.0073 0.199 Uiso 1 1 calc R
H18C H 0.1101 0.2918 0.0499 0.199 Uiso 1 1 calc R
F1 F 0.37868(12) 0.68254(12) -0.03028(12) 0.0737(5) Uani 1 1 d .
F2 F 0.41421(11) 0.89307(13) -0.09256(12) 0.0738(5) Uani 1 1 d .
F3 F 0.33959(12) 1.07269(11) -0.01256(13) 0.0752(5) Uani 1 1 d .
F4 F 0.22469(13) 1.05220(11) 0.13215(13) 0.0791(5) Uani 1 1 d .
Li1 Li 0.2510(3) 0.4987(3) 0.1345(3) 0.0482(8) Uani 1 1 d .

loop_
_atom_site_aniso_label
_atom_site_aniso_U_11
_atom_site_aniso_U_22
_atom_site_aniso_U_33
_atom_site_aniso_U_23
_atom_site_aniso_U_13
_atom_site_aniso_U_12
N1 0.0460(9) 0.0392(10) 0.0497(10) -0.0001(8) 0.0184(8) 0.0045(8)
N2 0.0516(10) 0.0403(10) 0.0532(10) -0.0047(8) 0.0180(9) 0.0041(8)
N3 0.0517(11) 0.0609(13) 0.0655(12) -0.0154(11) 0.0106(9) 0.0079(10)
N4 0.0734(13) 0.0494(11) 0.0511(11) -0.0017(9) 0.0028(10) 0.0133(10)
N5 0.0477(10) 0.0420(11) 0.0469(9) 0.0024(8) 0.0126(8) 0.0008(8)
C1 0.039(3) 0.070(7) 0.153(8) -0.073(5) 0.012(4) 0.024(3)
C2 0.080(5) 0.088(6) 0.067(4) -0.030(4) 0.010(4) 0.018(4)
C1A 0.092(6) 0.049(5) 0.119(6) -0.058(4) -0.001(4) 0.025(4)
C2A 0.052(3) 0.048(3) 0.081(4) -0.029(3) 0.019(3) -0.003(2)
C3 0.0404(10) 0.0394(12) 0.0466(11) -0.0007(9) 0.0116(9) 0.0009(9)
C4 0.0490(12) 0.0427(13) 0.0595(13) -0.0026(10) 0.0205(11) 0.0060(9)
C5 0.0459(12) 0.0551(15) 0.0578(13) 0.0077(11) 0.0175(11) -0.0047(10)
C6 0.0514(13) 0.0396(12) 0.0666(14) 0.0062(11) 0.0133(12) -0.0053(10)
C7 0.0569(13) 0.0344(12) 0.0653(14) -0.0043(10) 0.0137(12) 0.0042(10)
C8 0.0423(11) 0.0393(12) 0.0498(12) -0.0021(9) 0.0105(10) 0.0029(9)
C9 0.0393(10) 0.0398(12) 0.0440(11) -0.0024(9) 0.0081(9) 0.0048(9)
C10 0.0385(10) 0.0478(13) 0.0392(10) -0.0014(9) 0.0084(9) 0.0026(9)
C11 0.0502(12) 0.0594(15) 0.0509(12) -0.0038(11) 0.0157(11) 0.0065(11)
C12 0.0563(13) 0.0804(19) 0.0516(13) 0.0039(13) 0.0235(11) 0.0040(13)
C13 0.0578(14) 0.0744(19) 0.0539(13) 0.0118(12) 0.0197(12) -0.0072(12)
C14 0.0593(14) 0.0523(14) 0.0517(13) 0.0043(11) 0.0114(11) -0.0050(11)
C15 0.0566(16) 0.101(2) 0.091(2) -0.0182(18) 0.0158(15) -0.0025(15)
C16 0.112(3) 0.106(3) 0.160(4) 0.056(3) 0.039(3) 0.038(2)
C17 0.118(3) 0.090(2) 0.0630(17) 0.0084(16) 0.0030(17) -0.011(2)
C18 0.188(4) 0.106(3) 0.097(3) -0.021(2) 0.027(3) -0.077(3)
F1 0.0914(10) 0.0545(9) 0.0957(11) -0.0005(8) 0.0599(9) 0.0080(7)
F2 0.0740(9) 0.0722(10) 0.0892(10) 0.0137(8) 0.0459(8) -0.0017(8)
F3 0.0845(10) 0.0438(9) 0.1029(11) 0.0119(7) 0.0355(9) -0.0097(7)
F4 0.1046(12) 0.0377(8) 0.1079(12) -0.0061(7) 0.0509(10) 0.0048(7)
Li1 0.053(2) 0.0411(19) 0.0531(19) -0.0032(16) 0.0197(16) 0.0058(16)

loop_
_atom_type_symbol
_atom_type_description
_atom_type_scat_dispersion_real
_atom_type_scat_dispersion_imag
_atom_type_scat_source
N N 0.0061 0.0033 'International Tables Vol C Tables 4.2.6.8 and 6.1.1.4'
C C 0.0033 0.0016 'International Tables Vol C Tables 4.2.6.8 and 6.1.1.4'
H H 0.0000 0.0000 'International Tables Vol C Tables 4.2.6.8 and 6.1.1.4'
F F 0.0171 0.0103 'International Tables Vol C Tables 4.2.6.8 and 6.1.1.4'
Li Li -0.0003 0.0001 'International Tables Vol C Tables 4.2.6.8 and 6.1.1.4'

loop_
_geom_angle_atom_site_label_1
_geom_angle_atom_site_label_2
_geom_angle_atom_site_label_3
_geom_angle
C9 N1 C3 102.22(17)
C9 N1 Li1 110.09(17)
C3 N1 Li1 147.67(18)
C9 N2 C8 101.99(17)
C16 N3 C1 123.1(5)
C16 N3 C15 108.0(2)
C1 N3 C15 103.0(4)
C16 N3 C1A 99.7(3)
C15 N3 C1A 117.2(3)
C16 N3 Li1 115.8(2)
C1 N3 Li1 96.1(3)
C15 N3 Li1 109.69(19)
C1A N3 Li1 106.5(3)
C2A N4 C17 123.8(4)
C2A N4 C18 93.4(3)
C17 N4 C18 108.7(2)
C17 N4 C2 98.5(3)
C18 N4 C2 126.4(3)
C2A N4 Li1 104.7(3)
C17 N4 Li1 111.0(2)
C18 N4 Li1 114.4(2)
C2 N4 Li1 96.3(2)
C14 N5 C10 117.1(2)
C14 N5 Li1 133.46(19)
C10 N5 Li1 109.40(17)
N3 C1 C2A 114.4(6)
C1A C2 N4 118.5(2)
C1A C2 H2A 99.2
C2 C1A N3 107.2(2)
C2A C1A N3 113.3(5)
N4 C2A C1A 121.6(4)
N4 C2A C1 103.1(4)
N1 C3 C4 131.0(2)
N1 C3 C8 108.83(18)
C4 C3 C8 120.1(2)
F1 C4 C5 119.4(2)
F1 C4 C3 121.1(2)
C5 C4 C3 119.4(2)
F2 C5 C4 120.7(2)
F2 C5 C6 118.7(2)
C4 C5 C6 120.5(2)
F3 C6 C7 120.5(2)
F3 C6 C5 118.3(2)
C7 C6 C5 121.2(2)
F4 C7 C6 119.1(2)
F4 C7 C8 121.5(2)
C6 C7 C8 119.4(2)
N2 C8 C7 131.2(2)
N2 C8 C3 109.55(18)
C7 C8 C3 119.3(2)
N2 C9 N1 117.40(19)
N2 C9 C10 122.74(19)
N1 C9 C10 119.82(18)
N2 C9 Li1 159.70(18)
C10 C9 Li1 77.51(14)
N5 C10 C11 121.9(2)
N5 C10 C9 116.03(18)
C11 C10 C9 122.0(2)
C12 C11 C10 118.8(2)
C12 C11 H11 120.6
C10 C11 H11 120.6
C13 C12 C11 119.7(2)
C13 C12 H12 120.2
C11 C12 H12 120.2
C12 C13 C14 118.3(2)
C12 C13 H13 120.8
C14 C13 H13 120.8
N5 C14 C13 124.1(2)
N5 C14 H14 117.9
C13 C14 H14 117.9
N3 C15 H15A 109.5
N3 C15 H15B 109.5
H15A C15 H15B 109.5
N3 C15 H15C 109.5
H15A C15 H15C 109.5
H15B C15 H15C 109.5
N3 C16 H16A 109.5
N3 C16 H16B 109.5
H16A C16 H16B 109.5
N3 C16 H16C 109.5
H16A C16 H16C 109.5
H16B C16 H16C 109.5
N4 C17 H17A 109.5
N4 C17 H17B 109.5
H17A C17 H17B 109.5
N4 C17 H17C 109.5
H17A C17 H17C 109.5
H17B C17 H17C 109.5
N4 C18 H18A 109.5
N4 C18 H18B 109.5
H18A C18 H18B 109.5
N4 C18 H18C 109.5
H18A C18 H18C 109.5
H18B C18 H18C 109.5
N1 Li1 N3 124.0(2)
N1 Li1 N5 84.51(15)
N3 Li1 N5 125.05(19)
N1 Li1 N4 119.58(19)
N3 Li1 N4 88.51(16)
N5 Li1 N4 119.14(19)
N1 Li1 C9 27.59(8)
N3 Li1 C9 136.57(17)
N5 Li1 C9 56.95(11)
N4 Li1 C9 130.98(17)

loop_
_geom_bond_atom_site_label_1
_geom_bond_atom_site_label_2
_geom_bond_distance
N1 C9 1.361(3)
N1 C3 1.362(3)
N1 Li1 1.978(4)
N2 C9 1.341(3)
N2 C8 1.369(3)
N3 C16 1.457(4)
N3 C1 1.447(9)
N3 C15 1.464(3)
N3 C1A 1.540(5)
N3 Li1 2.074(4)
N4 C2A 1.412(6)
N4 C17 1.447(3)
N4 C18 1.449(4)
N4 C2 1.585(6)
N4 Li1 2.085(4)
N5 C14 1.338(3)
N5 C10 1.347(3)
N5 Li1 2.081(4)
C1 C2A 1.563(8)
C2 C1A 1.3609
C1A C2A 1.491(9)
C3 C4 1.391(3)
C3 C8 1.411(3)
C4 F1 1.356(2)
C4 C5 1.367(3)
C5 F2 1.350(3)
C5 C6 1.390(3)
C6 F3 1.352(3)
C6 C7 1.366(4)
C7 F4 1.358(3)
C7 C8 1.395(3)
C9 C10 1.462(3)
C9 Li1 2.760(4)
C10 C11 1.394(3)
C11 C12 1.376(3)
C11 H11 0.9300
C12 C13 1.362(4)
C12 H12 0.9300
C13 C14 1.373(3)
C13 H13 0.9300
C14 H14 0.9300
C15 H15A 0.9600
C15 H15B 0.9600
C15 H15C 0.9600
C16 H16A 0.9600
C16 H16B 0.9600
C16 H16C 0.9600
C17 H17A 0.9600
C17 H17B 0.9600
C17 H17C 0.9600
C18 H18A 0.9600
C18 H18B 0.9600
C18 H18C 0.9600
